data_4109046
loop_
_publ_author_name
'Mikhail V. Barybin'
'William W. Brennessel'
'Benjamin E. Kucera'
'Mikhail E. Minyaev'
'Victor J. Sussman'
'Victor G. Young'
'John E. Ellis'

_publ_contact_author_address
;Department of Chemistry
University of Minnesota
207 Pleasant St. SE
Minneapolis, MN 55455
USA
;
_publ_contact_author_email ellis@chem.umn.edu
_publ_contact_author_name 'John E. Ellis'
_publ_contact_author_phone 001+612-625-6391
_publ_section_title
;
 Homoleptic Isocyanidemetalates of 4d- and 5d-Transition Metals:
 [Nb(CNXyl)6]-, [Ta(CNXyl)6]-, and Derivatives Thereof1
;
_journal_name_full 'Journal of the American Chemical Society'
_journal_page_first 1141
_journal_page_last 1150
_journal_paper_doi 10.1021/ja065964q
_journal_volume 129
_journal_year 2007
_chemical_formula_moiety 'C54 H54 Cs N6 Nb'
_chemical_formula_sum 'C54 H54 Cs N6 Nb'
_chemical_formula_weight 1012.85
_chemical_name_common
;
Cesium hexakis(2,6-dimethylphenylisocyanido)-niobium
;
_space_group_IT_number 148
_symmetry_cell_setting trigonal
_symmetry_space_group_name_Hall '-R 3'
_symmetry_space_group_name_H-M 'R -3 :H'
_atom_sites_solution_hydrogens geom
_atom_sites_solution_primary direct
_atom_sites_solution_secondary difmap
_audit_creation_method SHELXL-97
_cell_angle_alpha 90.00
_cell_angle_beta 90.00
_cell_angle_gamma 120.00
_cell_formula_units_Z 3
_cell_length_a 23.504(3)
_cell_length_b 23.504(3)
_cell_length_c 7.7038(14)
_cell_measurement_reflns_used 3531
_cell_measurement_temperature 173(2)
_cell_volume 3685.7(9)
_computing_cell_refinement 'SAINT, Bruker'
_computing_data_collection 'SMART, Bruker'
_computing_data_reduction 'SAINT, Bruker'
_computing_molecular_graphics 'SHELXTL, Bruker'
_computing_structure_refinement 'SHELXL-97 (Sheldrick, 1997)'
_computing_structure_solution 'SHELXS-97 (Sheldrick, 1990)'
_diffrn_ambient_temperature 173(2)
_diffrn_measured_fraction_theta_full 0.999
_diffrn_measured_fraction_theta_max 0.999
_diffrn_measurement_device_type 'Siemens SMART Platform CCD'
_diffrn_measurement_method 'area detector, omega scans per phi'
_diffrn_radiation_monochromator graphite
_diffrn_radiation_source 'normal-focus sealed tube'
_diffrn_radiation_type MoK\a
_diffrn_radiation_wavelength 0.71073
_diffrn_reflns_av_R_equivalents 0.0569
_diffrn_reflns_av_sigmaI/netI 0.0350
_diffrn_reflns_limit_h_max 27
_diffrn_reflns_limit_h_min -27
_diffrn_reflns_limit_k_max 27
_diffrn_reflns_limit_k_min -26
_diffrn_reflns_limit_l_max 9
_diffrn_reflns_limit_l_min -9
_diffrn_reflns_number 8245
_diffrn_reflns_theta_full 25.04
_diffrn_reflns_theta_max 25.04
_diffrn_reflns_theta_min 1.73
_exptl_absorpt_coefficient_mu 1.016
_exptl_absorpt_correction_T_max 0.9323
_exptl_absorpt_correction_T_min 0.8226
_exptl_absorpt_correction_type multi-scan
_exptl_absorpt_process_details 'SADABS, R. Blessing, 1995'
_exptl_crystal_colour brown
_exptl_crystal_density_diffrn 1.369
_exptl_crystal_description needle
_exptl_crystal_F_000 1548
_exptl_crystal_size_max 0.20
_exptl_crystal_size_mid 0.07
_exptl_crystal_size_min 0.07
_refine_diff_density_max 0.401
_refine_diff_density_min -0.782
_refine_diff_density_rms 0.073
_refine_ls_extinction_method none
_refine_ls_goodness_of_fit_ref 1.004
_refine_ls_hydrogen_treatment constr
_refine_ls_matrix_type full
_refine_ls_number_parameters 97
_refine_ls_number_reflns 1464
_refine_ls_number_restraints 0
_refine_ls_restrained_S_all 1.004
_refine_ls_R_factor_all 0.0524
_refine_ls_R_factor_gt 0.0314
_refine_ls_shift/su_max 0.000
_refine_ls_shift/su_mean 0.000
_refine_ls_structure_factor_coef Fsqd
_refine_ls_weighting_details 'calc w=1/[\s^2^(Fo^2^)+(0.0546P)^2^+0.0000P] where P=(Fo^2^+2Fc^2^)/3'
_refine_ls_weighting_scheme calc
_refine_ls_wR_factor_gt 0.0776
_refine_ls_wR_factor_ref 0.0847
_reflns_number_gt 1068
_reflns_number_total 1464
_reflns_threshold_expression >2sigma(I)
_cod_data_source_file ja065964qsi20060823_114245_1.cif
_cod_data_source_block 00319
_cod_original_sg_symbol_H-M 'R -3'
_cod_database_code 4109046

loop_
_symmetry_equiv_pos_as_xyz
'x, y, z'
'-y, x-y, z'
'-x+y, -x, z'
'x+2/3, y+1/3, z+1/3'
'-y+2/3, x-y+1/3, z+1/3'
'-x+y+2/3, -x+1/3, z+1/3'
'x+1/3, y+2/3, z+2/3'
'-y+1/3, x-y+2/3, z+2/3'
'-x+y+1/3, -x+2/3, z+2/3'
'-x, -y, -z'
'y, -x+y, -z'
'x-y, x, -z'
'-x+2/3, -y+1/3, -z+1/3'
'y+2/3, -x+y+1/3, -z+1/3'
'x-y+2/3, x+1/3, -z+1/3'
'-x+1/3, -y+2/3, -z+2/3'
'y+1/3, -x+y+2/3, -z+2/3'
'x-y+1/3, x+2/3, -z+2/3'

loop_
_atom_site_label
_atom_site_type_symbol
_atom_site_fract_x
_atom_site_fract_y
_atom_site_fract_z
_atom_site_U_iso_or_equiv
_atom_site_adp_type
_atom_site_occupancy
_atom_site_symmetry_multiplicity
_atom_site_calc_flag
_atom_site_refinement_flags
Nb1 Nb 0.3333 -0.3333 0.1667 0.02351(19) Uani 1 6 d S
Cs1 Cs 0.3333 -0.3333 0.6667 0.03668(19) Uani 1 6 d S
C1 C 0.26190(15) -0.32215(14) 0.3120(4) 0.0287(7) Uani 1 1 d .
N1 N 0.22085(13) -0.31737(13) 0.3906(3) 0.0371(6) Uani 1 1 d .
C2 C 0.17151(15) -0.30148(15) 0.4188(5) 0.0365(8) Uani 1 1 d .
C3 C 0.13549(17) -0.32246(17) 0.5734(5) 0.0450(9) Uani 1 1 d .
C4 C 0.1485(2) -0.3619(2) 0.7040(6) 0.0685(12) Uani 1 1 d .
H4A H 0.1152 -0.3770 0.7956 0.103 Uiso 1 1 calc R
H4B H 0.1921 -0.3345 0.7551 0.103 Uiso 1 1 calc R
H4C H 0.1468 -0.4000 0.6466 0.103 Uiso 1 1 calc R
C5 C 0.08812(19) -0.30490(19) 0.6011(6) 0.0623(12) Uani 1 1 d .
H5A H 0.0631 -0.3184 0.7051 0.075 Uiso 1 1 calc R
C6 C 0.07650(19) -0.26858(19) 0.4823(7) 0.0640(13) Uani 1 1 d .
H6A H 0.0440 -0.2567 0.5047 0.077 Uiso 1 1 calc R
C7 C 0.11194(18) -0.24932(18) 0.3308(6) 0.0559(11) Uani 1 1 d .
H7A H 0.1033 -0.2244 0.2489 0.067 Uiso 1 1 calc R
C8 C 0.16025(16) -0.26536(16) 0.2938(5) 0.0419(8) Uani 1 1 d .
C9 C 0.1998(2) -0.2435(2) 0.1297(5) 0.0597(11) Uani 1 1 d .
H9A H 0.1997 -0.2812 0.0749 0.090 Uiso 1 1 calc R
H9B H 0.2450 -0.2098 0.1568 0.090 Uiso 1 1 calc R
H9C H 0.1804 -0.2254 0.0501 0.090 Uiso 1 1 calc R

loop_
_atom_site_aniso_label
_atom_site_aniso_U_11
_atom_site_aniso_U_22
_atom_site_aniso_U_33
_atom_site_aniso_U_23
_atom_site_aniso_U_13
_atom_site_aniso_U_12
Nb1 0.0228(2) 0.0228(2) 0.0250(4) 0.000 0.000 0.01138(12)
Cs1 0.0404(2) 0.0404(2) 0.0292(3) 0.000 0.000 0.02021(12)
C1 0.0301(17) 0.0264(17) 0.0280(16) 0.0014(13) -0.0021(13) 0.0129(14)
N1 0.0320(15) 0.0359(16) 0.0461(16) -0.0030(13) 0.0046(13) 0.0190(13)
C2 0.0278(17) 0.0280(17) 0.054(2) -0.0112(15) -0.0038(16) 0.0142(15)
C3 0.036(2) 0.037(2) 0.060(2) 0.0010(18) 0.0136(18) 0.0164(17)
C4 0.071(3) 0.074(3) 0.072(3) 0.024(2) 0.033(2) 0.045(3)
C5 0.044(2) 0.045(2) 0.095(3) -0.005(2) 0.024(2) 0.020(2)
C6 0.028(2) 0.042(2) 0.123(4) -0.012(3) 0.010(2) 0.0185(19)
C7 0.036(2) 0.035(2) 0.097(3) -0.008(2) -0.019(2) 0.0184(18)
C8 0.0312(19) 0.0345(19) 0.060(2) -0.0079(17) -0.0081(16) 0.0161(16)
C9 0.068(3) 0.063(3) 0.060(2) 0.009(2) -0.005(2) 0.041(2)

loop_
_atom_type_symbol
_atom_type_description
_atom_type_scat_dispersion_real
_atom_type_scat_dispersion_imag
_atom_type_scat_source
C C 0.0033 0.0016 'International Tables Vol C Tables 4.2.6.8 and 6.1.1.4'
H H 0.0000 0.0000 'International Tables Vol C Tables 4.2.6.8 and 6.1.1.4'
N N 0.0061 0.0033 'International Tables Vol C Tables 4.2.6.8 and 6.1.1.4'
Nb Nb -2.0727 0.6215 'International Tables Vol C Tables 4.2.6.8 and 6.1.1.4'
Cs Cs -0.3680 2.1192 'International Tables Vol C Tables 4.2.6.8 and 6.1.1.4'

loop_
_geom_angle_atom_site_label_1
_geom_angle_atom_site_label_2
_geom_angle_atom_site_label_3
_geom_angle
_geom_angle_site_symmetry_1
_geom_angle_site_symmetry_3
C1 Nb1 C1 84.85(10) 3_655 13_545
C1 Nb1 C1 95.15(10) 3_655 .
C1 Nb1 C1 180.0 13_545 .
C1 Nb1 C1 84.84(10) 3_655 14
C1 Nb1 C1 95.16(10) 13_545 14
C1 Nb1 C1 84.84(10) . 14
C1 Nb1 C1 95.16(10) 3_655 2_545
C1 Nb1 C1 84.85(10) 13_545 2_545
C1 Nb1 C1 95.16(10) . 2_545
C1 Nb1 C1 180.0 14 2_545
C1 Nb1 C1 180.0 3_655 15_445
C1 Nb1 C1 95.16(10) 13_545 15_445
C1 Nb1 C1 84.84(10) . 15_445
C1 Nb1 C1 95.15(10) 14 15_445
C1 Nb1 C1 84.84(10) 2_545 15_445
C1 Nb1 Cs1 58.47(8) 3_655 .
C1 Nb1 Cs1 121.53(8) 13_545 .
C1 Nb1 Cs1 58.47(8) . .
C1 Nb1 Cs1 121.53(8) 14 .
C1 Nb1 Cs1 58.47(8) 2_545 .
C1 Nb1 Cs1 121.53(8) 15_445 .
C1 Nb1 Cs1 121.53(8) 3_655 1_554
C1 Nb1 Cs1 58.47(8) 13_545 1_554
C1 Nb1 Cs1 121.53(8) . 1_554
C1 Nb1 Cs1 58.47(8) 14 1_554
C1 Nb1 Cs1 121.52(8) 2_545 1_554
C1 Nb1 Cs1 58.47(8) 15_445 1_554
Cs1 Nb1 Cs1 180.0 . 1_554
C1 Cs1 C1 122.51(9) 13_546 3_655
C1 Cs1 C1 57.49(9) 13_546 14_556
C1 Cs1 C1 122.51(9) 3_655 14_556
C1 Cs1 C1 179.999(1) 13_546 .
C1 Cs1 C1 57.49(9) 3_655 .
C1 Cs1 C1 122.51(9) 14_556 .
C1 Cs1 C1 122.51(9) 13_546 2_545
C1 Cs1 C1 57.49(9) 3_655 2_545
C1 Cs1 C1 180.0 14_556 2_545
C1 Cs1 C1 57.49(9) . 2_545
C1 Cs1 C1 57.49(9) 13_546 15_446
C1 Cs1 C1 179.993(1) 3_655 15_446
C1 Cs1 C1 57.49(9) 14_556 15_446
C1 Cs1 C1 122.50(9) . 15_446
C1 Cs1 C1 122.51(9) 2_545 15_446
C1 Cs1 N1 19.54(6) 13_546 13_546
C1 Cs1 N1 105.70(7) 3_655 13_546
C1 Cs1 N1 73.80(7) 14_556 13_546
C1 Cs1 N1 160.46(6) . 13_546
C1 Cs1 N1 106.20(7) 2_545 13_546
C1 Cs1 N1 74.30(7) 15_446 13_546
C1 Cs1 N1 160.45(6) 13_546 .
C1 Cs1 N1 74.30(7) 3_655 .
C1 Cs1 N1 106.19(7) 14_556 .
C1 Cs1 N1 19.55(6) . .
C1 Cs1 N1 73.80(7) 2_545 .
C1 Cs1 N1 105.70(7) 15_446 .
N1 Cs1 N1 180.0 13_546 .
C1 Cs1 N1 106.20(7) 13_546 3_655
C1 Cs1 N1 19.55(6) 3_655 3_655
C1 Cs1 N1 105.70(7) 14_556 3_655
C1 Cs1 N1 73.81(7) . 3_655
C1 Cs1 N1 74.30(7) 2_545 3_655
C1 Cs1 N1 160.46(6) 15_446 3_655
N1 Cs1 N1 92.08(6) 13_546 3_655
N1 Cs1 N1 87.92(6) . 3_655
C1 Cs1 N1 73.81(7) 13_546 15_446
C1 Cs1 N1 160.45(6) 3_655 15_446
C1 Cs1 N1 74.30(7) 14_556 15_446
C1 Cs1 N1 106.19(7) . 15_446
C1 Cs1 N1 105.70(7) 2_545 15_446
C1 Cs1 N1 19.54(6) 15_446 15_446
N1 Cs1 N1 87.92(6) 13_546 15_446
N1 Cs1 N1 92.08(6) . 15_446
N1 Cs1 N1 180.0 3_655 15_446
C1 Cs1 N1 105.70(7) 13_546 2_545
C1 Cs1 N1 73.81(7) 3_655 2_545
C1 Cs1 N1 160.45(6) 14_556 2_545
C1 Cs1 N1 74.30(7) . 2_545
C1 Cs1 N1 19.55(6) 2_545 2_545
C1 Cs1 N1 106.19(7) 15_446 2_545
N1 Cs1 N1 92.09(6) 13_546 2_545
N1 Cs1 N1 87.92(6) . 2_545
N1 Cs1 N1 87.92(6) 3_655 2_545
N1 Cs1 N1 92.09(6) 15_446 2_545
C1 Cs1 N1 74.30(7) 13_546 14_556
C1 Cs1 N1 106.19(7) 3_655 14_556
C1 Cs1 N1 19.55(6) 14_556 14_556
C1 Cs1 N1 105.70(7) . 14_556
C1 Cs1 N1 160.45(6) 2_545 14_556
C1 Cs1 N1 73.80(7) 15_446 14_556
N1 Cs1 N1 87.92(6) 13_546 14_556
N1 Cs1 N1 92.08(6) . 14_556
N1 Cs1 N1 92.09(6) 3_655 14_556
N1 Cs1 N1 87.91(6) 15_446 14_556
N1 Cs1 N1 179.997(1) 2_545 14_556
N1 C1 Nb1 178.3(3) . .
N1 C1 Cs1 93.1(2) . .
Nb1 C1 Cs1 87.79(9) . .
C1 N1 C2 157.0(3) . .
C1 N1 Cs1 67.31(19) . .
C2 N1 Cs1 133.9(2) . .
C8 C2 C3 122.5(3) . .
C8 C2 N1 119.3(3) . .
C3 C2 N1 118.2(3) . .
C5 C3 C2 117.4(4) . .
C5 C3 C4 121.6(4) . .
C2 C3 C4 120.9(3) . .
C3 C4 H4A 109.5 . .
C3 C4 H4B 109.5 . .
H4A C4 H4B 109.5 . .
C3 C4 H4C 109.5 . .
H4A C4 H4C 109.5 . .
H4B C4 H4C 109.5 . .
C6 C5 C3 121.6(4) . .
C6 C5 H5A 119.2 . .
C3 C5 H5A 119.2 . .
C5 C6 C7 119.8(4) . .
C5 C6 H6A 120.1 . .
C7 C6 H6A 120.1 . .
C6 C7 C8 121.8(4) . .
C6 C7 H7A 119.1 . .
C8 C7 H7A 119.1 . .
C7 C8 C2 116.9(4) . .
C7 C8 C9 122.0(3) . .
C2 C8 C9 121.2(3) . .
C8 C9 H9A 109.5 . .
C8 C9 H9B 109.5 . .
H9A C9 H9B 109.5 . .
C8 C9 H9C 109.5 . .
H9A C9 H9C 109.5 . .
H9B C9 H9C 109.5 . .

loop_
_geom_bond_atom_site_label_1
_geom_bond_atom_site_label_2
_geom_bond_distance
_geom_bond_site_symmetry_2
Nb1 C1 2.141(3) 3_655
Nb1 C1 2.141(3) 13_545
Nb1 C1 2.141(3) .
Nb1 C1 2.141(3) 14
Nb1 C1 2.141(3) 2_545
Nb1 C1 2.141(3) 15_445
Nb1 Cs1 3.8519(7) .
Nb1 Cs1 3.8519(7) 1_554
Cs1 C1 3.286(3) 13_546
Cs1 C1 3.286(3) 3_655
Cs1 C1 3.286(3) 14_556
Cs1 C1 3.286(3) .
Cs1 C1 3.286(3) 2_545
Cs1 C1 3.286(3) 15_446
Cs1 N1 3.556(3) 13_546
Cs1 N1 3.556(3) .
Cs1 N1 3.556(3) 3_655
Cs1 N1 3.556(3) 15_446
Cs1 N1 3.556(3) 2_545
Cs1 N1 3.556(3) 14_556
C1 N1 1.191(4) .
N1 C2 1.401(4) .
C2 C8 1.394(5) .
C2 C3 1.401(5) .
C3 C5 1.384(5) .
C3 C4 1.499(5) .
C4 H4A 0.9800 .
C4 H4B 0.9800 .
C4 H4C 0.9800 .
C5 C6 1.369(6) .
C5 H5A 0.9500 .
C6 C7 1.373(6) .
C6 H6A 0.9500 .
C7 C8 1.393(5) .
C7 H7A 0.9500 .
C8 C9 1.499(5) .
C9 H9A 0.9800 .
C9 H9B 0.9800 .
C9 H9C 0.9800 .

loop_
_geom_torsion_atom_site_label_1
_geom_torsion_atom_site_label_2
_geom_torsion_atom_site_label_3
_geom_torsion_atom_site_label_4
_geom_torsion
_geom_torsion_site_symmetry_1
C1 Nb1 C1 N1 -170(100) 3_655
C1 Nb1 C1 N1 71(16) 13_545
C1 Nb1 C1 N1 105(9) 14
C1 Nb1 C1 N1 -74(9) 2_545
C1 Nb1 C1 N1 10(9) 15_445
Cs1 Nb1 C1 N1 -122(9) .
Cs1 Nb1 C1 N1 58(9) 1_554
C1 Nb1 C1 Cs1 -47.84(6) 3_655
C1 Nb1 C1 Cs1 -167(13) 13_545
C1 Nb1 C1 Cs1 -132.17(6) 14
C1 Nb1 C1 Cs1 47.84(6) 2_545
C1 Nb1 C1 Cs1 132.17(6) 15_445
Cs1 Nb1 C1 Cs1 180.0 1_554
C1 Cs1 C1 N1 -18(9) 13_546
C1 Cs1 C1 N1 -146.7(3) 3_655
C1 Cs1 C1 N1 -36.2(3) 14_556
C1 Cs1 C1 N1 143.8(3) 2_545
C1 Cs1 C1 N1 33.3(3) 15_446
N1 Cs1 C1 N1 180.0 13_546
N1 Cs1 C1 N1 -134.82(18) 3_655
N1 Cs1 C1 N1 45.18(18) 15_446
N1 Cs1 C1 N1 132.75(18) 2_545
N1 Cs1 C1 N1 -47.24(18) 14_556
C1 Cs1 C1 Nb1 164(9) 13_546
C1 Cs1 C1 Nb1 34.772(17) 3_655
C1 Cs1 C1 Nb1 145.232(17) 14_556
C1 Cs1 C1 Nb1 -34.772(17) 2_545
C1 Cs1 C1 Nb1 -145.231(17) 15_446
N1 Cs1 C1 Nb1 1.5(3) 13_546
N1 Cs1 C1 Nb1 -178.5(3) .
N1 Cs1 C1 Nb1 46.66(8) 3_655
N1 Cs1 C1 Nb1 -133.35(8) 15_446
N1 Cs1 C1 Nb1 -45.77(8) 2_545
N1 Cs1 C1 Nb1 134.23(8) 14_556
Nb1 C1 N1 C2 -78(9) .
Cs1 C1 N1 C2 160.1(7) .
Nb1 C1 N1 Cs1 122(9) .
C1 Cs1 N1 C1 180.0 13_546
C1 Cs1 N1 C1 28.7(2) 3_655
C1 Cs1 N1 C1 148.7(2) 14_556
C1 Cs1 N1 C1 -31.3(2) 2_545
C1 Cs1 N1 C1 -151.3(2) 15_446
N1 Cs1 N1 C1 155.5(9) 13_546
N1 Cs1 N1 C1 42.97(18) 3_655
N1 Cs1 N1 C1 -137.03(18) 15_446
N1 Cs1 N1 C1 -45.02(18) 2_545
N1 Cs1 N1 C1 134.98(18) 14_556
C1 Cs1 N1 C2 10.6(4) 13_546
C1 Cs1 N1 C2 -140.7(3) 3_655
C1 Cs1 N1 C2 -20.7(3) 14_556
C1 Cs1 N1 C2 -169.4(4) .
C1 Cs1 N1 C2 159.3(3) 2_545
C1 Cs1 N1 C2 39.3(3) 15_446
N1 Cs1 N1 C2 -13.9(9) 13_546
N1 Cs1 N1 C2 -126.4(3) 3_655
N1 Cs1 N1 C2 53.6(3) 15_446
N1 Cs1 N1 C2 145.6(3) 2_545
N1 Cs1 N1 C2 -34.4(3) 14_556
C1 N1 C2 C8 -9.1(9) .
Cs1 N1 C2 C8 145.1(2) .
C1 N1 C2 C3 171.3(7) .
Cs1 N1 C2 C3 -34.5(4) .
C8 C2 C3 C5 -1.3(5) .
N1 C2 C3 C5 178.4(3) .
C8 C2 C3 C4 179.3(4) .
N1 C2 C3 C4 -1.1(5) .
C2 C3 C5 C6 0.2(6) .
C4 C3 C5 C6 179.6(4) .
C3 C5 C6 C7 0.6(6) .
C5 C6 C7 C8 -0.4(6) .
C6 C7 C8 C2 -0.6(5) .
C6 C7 C8 C9 -179.0(4) .
C3 C2 C8 C7 1.5(5) .
N1 C2 C8 C7 -178.2(3) .
C3 C2 C8 C9 179.9(3) .
N1 C2 C8 C9 0.3(5) .
